data_7701992
loop_
_publ_author_name
'Santiago, Tom\'as G'
'Urbaneja, Carmen'
'\'Alvarez, Eleuterio'
'\'Avila, Elena'
'Palma, Pilar'
'C\'ampora, Juan'

_publ_section_title
;
 Neutral, cationic and anionic organonickel and -palladium complexes
 supported by iminophosphine/phosphinoenaminato ligands.
;
_journal_issue 2
_journal_name_full 'Dalton transactions (Cambridge, England : 2003)'
_journal_page_first 322
_journal_page_last 335
_journal_paper_doi 10.1039/c9dt04062e
_journal_volume 49
_journal_year 2020
_chemical_formula_moiety 'C41 H50 N2 Ni P Si, C F3 O3 S, C H2 Cl2'
_chemical_formula_sum 'C43 H52 Cl2 F3 N2 Ni O3 P S Si'
_chemical_formula_weight 922.59
_space_group_crystal_system triclinic
_space_group_IT_number 2
_space_group_name_Hall '-P 1'
_space_group_name_H-M_alt 'P -1'
_atom_sites_solution_hydrogens geom
_audit_creation_method SHELXL-2018/3
_audit_update_record
;
2019-11-19 deposited with the CCDC.	2019-11-19 downloaded from the CCDC.
;
_cell_angle_alpha 96.275(2)
_cell_angle_beta 94.927(2)
_cell_angle_gamma 94.771(2)
_cell_formula_units_Z 2
_cell_length_a 10.8549(5)
_cell_length_b 12.2040(6)
_cell_length_c 18.5076(9)
_cell_measurement_reflns_used 9851
_cell_measurement_temperature 193(2)
_cell_measurement_theta_max 29.92
_cell_measurement_theta_min 2.63
_cell_volume 2417.4(2)
_computing_cell_refinement 'Bruker SAINT'
_computing_data_collection 'Bruker APEX2'
_computing_data_reduction 'Bruker SAINT'
_computing_molecular_graphics 'Bruker SHELXTL'
_computing_publication_material 'Bruker SHELXTL'
_computing_structure_refinement 'SHELXL-2018/3 (Sheldrick, 2018)'
_computing_structure_solution 'SHELXS-97 (Sheldrick, 2008)'
_diffrn_ambient_temperature 193(2)
_diffrn_detector_area_resol_mean 8.2
_diffrn_measured_fraction_theta_full 1.000
_diffrn_measured_fraction_theta_max 0.992
_diffrn_measurement_device_type
;
 Bruker-Nonius X8kappa APEX II CCD area detector
;
_diffrn_measurement_method 'phi and omega scans with narrow frames'
_diffrn_radiation_monochromator graphite
_diffrn_radiation_type MoK\a
_diffrn_radiation_wavelength 0.71073
_diffrn_reflns_av_R_equivalents 0.0276
_diffrn_reflns_av_unetI/netI 0.0306
_diffrn_reflns_Laue_measured_fraction_full 1.000
_diffrn_reflns_Laue_measured_fraction_max 0.992
_diffrn_reflns_limit_h_max 15
_diffrn_reflns_limit_h_min -15
_diffrn_reflns_limit_k_max 17
_diffrn_reflns_limit_k_min -17
_diffrn_reflns_limit_l_max 26
_diffrn_reflns_limit_l_min -25
_diffrn_reflns_number 49159
_diffrn_reflns_point_group_measured_fraction_full 1.000
_diffrn_reflns_point_group_measured_fraction_max 0.992
_diffrn_reflns_theta_full 25.242
_diffrn_reflns_theta_max 30.591
_diffrn_reflns_theta_min 1.112
_exptl_absorpt_coefficient_mu 0.662
_exptl_absorpt_correction_T_max 0.7461
_exptl_absorpt_correction_T_min 0.6607
_exptl_absorpt_correction_type multi-scan
_exptl_absorpt_process_details
;
program SADABS, Bruker (2001).
;
_exptl_crystal_colour yellow
_exptl_crystal_density_diffrn 1.267
_exptl_crystal_description plate
_exptl_crystal_F_000 964
_exptl_crystal_size_max 0.500
_exptl_crystal_size_mid 0.400
_exptl_crystal_size_min 0.150
_refine_diff_density_max 0.684
_refine_diff_density_min -0.582
_refine_diff_density_rms 0.066
_refine_ls_extinction_method none
_refine_ls_goodness_of_fit_ref 1.057
_refine_ls_hydrogen_treatment constr
_refine_ls_matrix_type full
_refine_ls_number_parameters 577
_refine_ls_number_reflns 14773
_refine_ls_number_restraints 147
_refine_ls_restrained_S_all 1.119
_refine_ls_R_factor_all 0.0591
_refine_ls_R_factor_gt 0.0426
_refine_ls_shift/su_max 0.003
_refine_ls_shift/su_mean 0.000
_refine_ls_structure_factor_coef Fsqd
_refine_ls_weighting_details 'w=1/[\s^2^(Fo^2^)+(0.0718P)^2^+0.5225P] where P=(Fo^2^+2Fc^2^)/3'
_refine_ls_weighting_scheme calc
_refine_ls_wR_factor_gt 0.1171
_refine_ls_wR_factor_ref 0.1268
_reflns_Friedel_coverage 0.000
_reflns_number_gt 11526
_reflns_number_total 14773
_reflns_threshold_expression 'I > 2\s(I)'
_cod_data_source_file c9dt04062e2.cif
_cod_data_source_block 6b
_cod_depositor_comments 'Adding full bibliography for 7701989--7701993.cif.'
_cod_database_code 7701992
_shelx_shelxl_version_number 2018/3
_shelx_space_group_comment
; 
The symmetry employed for this shelxl refinement is uniquely defined 
by the following loop, which should always be used as a source of 
symmetry information in preference to the above space-group names. 
They are only intended as comments. 
;
_shelx_estimated_absorpt_t_min 0.733
_shelx_estimated_absorpt_t_max 0.907

loop_
_space_group_symop_operation_xyz
'x, y, z'
'-x, -y, -z'

loop_
_atom_site_label
_atom_site_type_symbol
_atom_site_fract_x
_atom_site_fract_y
_atom_site_fract_z
_atom_site_U_iso_or_equiv
_atom_site_adp_type
_atom_site_occupancy
_atom_site_site_symmetry_order
_atom_site_calc_flag
_atom_site_refinement_flags_posn
_atom_site_refinement_flags_adp
_atom_site_refinement_flags_occupancy
_atom_site_disorder_assembly
_atom_site_disorder_group
Ni1 Ni 0.17451(2) 0.01157(2) 0.26127(2) 0.02215(6) Uani 1 1 d . . . . .
P1 P 0.11462(4) -0.02133(3) 0.14978(2) 0.02200(8) Uani 1 1 d . . . . .
Si1 Si 0.18265(5) -0.22686(4) 0.31397(3) 0.03390(11) Uani 1 1 d . . . . .
N1 N 0.07913(12) 0.14747(10) 0.25650(7) 0.0216(2) Uani 1 1 d . . . . .
N2 N 0.26107(13) 0.05364(11) 0.35880(7) 0.0262(3) Uani 1 1 d . . . . .
C1 C 0.10027(15) 0.23786(13) 0.31510(8) 0.0240(3) Uani 1 1 d . . . . .
C2 C 0.01176(17) 0.25608(14) 0.36508(9) 0.0301(3) Uani 1 1 d . . . . .
C3 C 0.0400(2) 0.34552(17) 0.41953(10) 0.0419(4) Uani 1 1 d . . . . .
H3 H -0.017797 0.360748 0.454200 0.050 Uiso 1 1 calc R U . . .
C4 C 0.1501(2) 0.41217(18) 0.42402(12) 0.0493(5) Uani 1 1 d . . . . .
H4 H 0.166136 0.473333 0.461017 0.059 Uiso 1 1 calc R U . . .
C5 C 0.2371(2) 0.39108(16) 0.37540(11) 0.0412(4) Uani 1 1 d . . . . .
H5 H 0.312909 0.437210 0.379728 0.049 Uiso 1 1 calc R U . . .
C6 C 0.21490(16) 0.30279(14) 0.32001(9) 0.0292(3) Uani 1 1 d . . . . .
C7 C -0.11153(18) 0.18562(16) 0.36229(11) 0.0367(4) Uani 1 1 d . . . . .
H7 H -0.116788 0.127355 0.319442 0.044 Uiso 1 1 calc R U . . .
C8 C -0.2225(2) 0.2532(2) 0.35315(13) 0.0483(5) Uani 1 1 d . . . . .
H8A H -0.228372 0.300839 0.398695 0.072 Uiso 1 1 calc R U . . .
H8B H -0.298628 0.203179 0.341370 0.072 Uiso 1 1 calc R U . . .
H8C H -0.211738 0.299226 0.313513 0.072 Uiso 1 1 calc R U . . .
C9 C -0.1226(2) 0.1277(2) 0.43151(15) 0.0614(7) Uani 1 1 d . . . . .
H9A H -0.109581 0.183057 0.474634 0.092 Uiso 1 1 calc R U . . .
H9B H -0.059854 0.074727 0.434615 0.092 Uiso 1 1 calc R U . . .
H9C H -0.205599 0.088378 0.429380 0.092 Uiso 1 1 calc R U . . .
C10 C 0.31032(16) 0.27837(15) 0.26580(10) 0.0336(4) Uani 1 1 d . . . . .
H10 H 0.306722 0.196057 0.254650 0.040 Uiso 1 1 calc R U . . .
C11 C 0.2817(2) 0.32490(17) 0.19343(12) 0.0428(4) Uani 1 1 d . . . . .
H11A H 0.199246 0.293637 0.171256 0.064 Uiso 1 1 calc R U . . .
H11B H 0.344215 0.305230 0.160331 0.064 Uiso 1 1 calc R U . . .
H11C H 0.283172 0.405675 0.202325 0.064 Uiso 1 1 calc R U . . .
C12 C 0.4438(2) 0.3193(2) 0.29678(15) 0.0564(6) Uani 1 1 d . . . . .
H12A H 0.454574 0.400311 0.300929 0.085 Uiso 1 1 calc R U . . .
H12B H 0.502004 0.288667 0.264052 0.085 Uiso 1 1 calc R U . . .
H12C H 0.460245 0.294954 0.345140 0.085 Uiso 1 1 calc R U . . .
C13 C -0.00190(13) 0.15426(12) 0.20174(8) 0.0224(3) Uani 1 1 d . . . . .
C14 C -0.01886(14) 0.05959(13) 0.14098(8) 0.0239(3) Uani 1 1 d . . . . .
H14A H -0.024503 0.088514 0.092985 0.029 Uiso 1 1 calc R U . . .
H14B H -0.096403 0.012505 0.144503 0.029 Uiso 1 1 calc R U . . .
C15 C -0.08331(15) 0.24511(13) 0.19229(8) 0.0258(3) Uani 1 1 d . . . . .
C16 C -0.20653(16) 0.21485(15) 0.16445(10) 0.0336(4) Uani 1 1 d . . . . .
H16 H -0.235273 0.138820 0.152463 0.040 Uiso 1 1 calc R U . . .
C17 C -0.28737(18) 0.29567(17) 0.15421(12) 0.0414(4) Uani 1 1 d . . . . .
H17 H -0.371445 0.274564 0.135924 0.050 Uiso 1 1 calc R U . . .
C18 C -0.24592(19) 0.40656(17) 0.17053(12) 0.0417(4) Uani 1 1 d . . . . .
H18 H -0.301399 0.461535 0.163498 0.050 Uiso 1 1 calc R U . . .
C19 C -0.12391(19) 0.43721(15) 0.19703(11) 0.0377(4) Uani 1 1 d . . . . .
H19 H -0.095218 0.513464 0.207482 0.045 Uiso 1 1 calc R U . . .
C20 C -0.04271(16) 0.35746(14) 0.20854(9) 0.0300(3) Uani 1 1 d . . . . .
H20 H 0.040857 0.379365 0.227563 0.036 Uiso 1 1 calc R U . . .
C21 C 0.23256(15) 0.03749(13) 0.09775(8) 0.0258(3) Uani 1 1 d . . . . .
C22 C 0.35697(16) 0.03301(15) 0.12274(10) 0.0320(3) Uani 1 1 d . . . . .
H22 H 0.377518 -0.000025 0.165816 0.038 Uiso 1 1 calc R U . . .
C23 C 0.45058(18) 0.07668(17) 0.08481(12) 0.0405(4) Uani 1 1 d . . . . .
H23 H 0.535047 0.073577 0.102091 0.049 Uiso 1 1 calc R U . . .
C24 C 0.4219(2) 0.12434(19) 0.02247(13) 0.0461(5) Uani 1 1 d . . . . .
H24 H 0.486434 0.153956 -0.003299 0.055 Uiso 1 1 calc R U . . .
C25 C 0.2996(2) 0.1294(2) -0.00285(12) 0.0482(5) Uani 1 1 d . . . . .
H25 H 0.280145 0.162546 -0.046007 0.058 Uiso 1 1 calc R U . . .
C26 C 0.20453(17) 0.08602(17) 0.03450(10) 0.0362(4) Uani 1 1 d . . . . .
H26 H 0.120356 0.089566 0.016781 0.043 Uiso 1 1 calc R U . . .
C27 C 0.05842(15) -0.15482(13) 0.09959(8) 0.0251(3) Uani 1 1 d . . . . .
C28 C 0.11201(17) -0.19922(15) 0.03830(10) 0.0335(4) Uani 1 1 d . . . . .
H28 H 0.182512 -0.160559 0.022485 0.040 Uiso 1 1 calc R U . . .
C29 C 0.0623(2) -0.29980(17) 0.00051(11) 0.0439(5) Uani 1 1 d . . . . .
H29 H 0.099565 -0.329904 -0.040898 0.053 Uiso 1 1 calc R U . . .
C30 C -0.0405(2) -0.35651(16) 0.02232(12) 0.0444(5) Uani 1 1 d . . . . .
H30 H -0.075423 -0.424247 -0.004713 0.053 Uiso 1 1 calc R U . . .
C31 C -0.09279(19) -0.31391(15) 0.08424(12) 0.0400(4) Uani 1 1 d . . . . .
H31 H -0.162403 -0.353686 0.100191 0.048 Uiso 1 1 calc R U . . .
C32 C -0.04372(16) -0.21352(15) 0.12283(10) 0.0325(3) Uani 1 1 d . . . . .
H32 H -0.079764 -0.184846 0.165080 0.039 Uiso 1 1 calc R U . . .
C33 C 0.24968(16) -0.12850(14) 0.25380(9) 0.0299(3) Uani 1 1 d . . . . .
H33A H 0.236972 -0.163227 0.202494 0.036 Uiso 1 1 calc R U . . .
H33B H 0.340238 -0.113864 0.267423 0.036 Uiso 1 1 calc R U . . .
C34 C 0.0249(2) -0.1979(2) 0.34065(15) 0.0569(6) Uani 1 1 d . . . . .
H34A H 0.030021 -0.124740 0.368997 0.085 Uiso 1 1 calc R U . . .
H34B H -0.005304 -0.254410 0.370319 0.085 Uiso 1 1 calc R U . . .
H34C H -0.032457 -0.199490 0.296604 0.085 Uiso 1 1 calc R U . . .
C35 C 0.2900(2) -0.2239(2) 0.39883(12) 0.0480(5) Uani 1 1 d . . . . .
H35A H 0.372678 -0.240202 0.385651 0.072 Uiso 1 1 calc R U . . .
H35B H 0.258188 -0.279629 0.428583 0.072 Uiso 1 1 calc R U . . .
H35C H 0.295541 -0.150384 0.426753 0.072 Uiso 1 1 calc R U . . .
C36 C 0.1717(3) -0.36937(19) 0.26400(16) 0.0644(7) Uani 1 1 d . . . . .
H36A H 0.122533 -0.371109 0.216867 0.097 Uiso 1 1 calc R U . . .
H36B H 0.131597 -0.421997 0.293050 0.097 Uiso 1 1 calc R U . . .
H36C H 0.255284 -0.389778 0.255859 0.097 Uiso 1 1 calc R U . . .
C37 C 0.19941(17) 0.06881(14) 0.41834(9) 0.0307(3) Uani 1 1 d . . . . .
H37 H 0.111224 0.059135 0.412508 0.037 Uiso 1 1 calc R U . . .
C38 C 0.2585(2) 0.09792(16) 0.48787(10) 0.0392(4) Uani 1 1 d . . . . .
H38 H 0.211779 0.107418 0.528842 0.047 Uiso 1 1 calc R U . . .
C39 C 0.3863(2) 0.11287(18) 0.49662(11) 0.0454(5) Uani 1 1 d . . . . .
H39 H 0.429297 0.132440 0.543776 0.054 Uiso 1 1 calc R U . . .
C40 C 0.45030(19) 0.09906(18) 0.43620(12) 0.0437(5) Uani 1 1 d . . . . .
H40 H 0.538421 0.110198 0.440962 0.052 Uiso 1 1 calc R U . . .
C41 C 0.38599(16) 0.06878(15) 0.36814(10) 0.0337(4) Uani 1 1 d . . . . .
H41 H 0.431422 0.058329 0.326676 0.040 Uiso 1 1 calc R U . . .
S1 S 0.67297(4) 0.91760(5) 0.26188(3) 0.03892(11) Uani 1 1 d . . . . .
O1 O 0.78370(16) 0.94182(16) 0.22852(12) 0.0680(5) Uani 1 1 d . . . . .
O2 O 0.57815(16) 0.98854(17) 0.25006(13) 0.0724(6) Uani 1 1 d . . . . .
O3 O 0.6932(2) 0.8937(2) 0.33541(11) 0.0930(8) Uani 1 1 d . . . . .
C42 C 0.6096(2) 0.7846(2) 0.21497(13) 0.0589(6) Uani 1 1 d D . . . .
F1A F 0.6964(5) 0.7130(5) 0.2251(6) 0.0809(16) Uani 0.59(2) 1 d D U P A 1
F2A F 0.5886(10) 0.7852(7) 0.14338(19) 0.0998(18) Uani 0.59(2) 1 d D U P A 1
F3A F 0.5072(5) 0.7412(6) 0.2395(4) 0.0619(12) Uani 0.59(2) 1 d D U P A 1
F1B F 0.6850(9) 0.7102(7) 0.1965(7) 0.081(2) Uani 0.41(2) 1 d D U P A 2
F2B F 0.5434(12) 0.8052(8) 0.1536(5) 0.093(2) Uani 0.41(2) 1 d D U P A 2
F3B F 0.5278(10) 0.7407(10) 0.2561(6) 0.071(2) Uani 0.41(2) 1 d D U P A 2
Cl1A Cl 0.7611(5) 0.5468(2) 0.3580(2) 0.1160(10) Uani 0.601(6) 1 d D U P B 1
Cl2A Cl 0.5602(2) 0.5861(3) 0.44415(17) 0.0970(7) Uani 0.601(6) 1 d D U P B 1
C43A C 0.6870(7) 0.6441(4) 0.4076(5) 0.0773(15) Uani 0.601(6) 1 d D U P B 1
H43A H 0.746212 0.683430 0.447601 0.093 Uiso 0.601(6) 1 calc R U P B 1
H43B H 0.659869 0.699193 0.375614 0.093 Uiso 0.601(6) 1 calc R U P B 1
Cl1B Cl 0.8291(6) 0.5535(3) 0.3778(2) 0.0953(11) Uani 0.399(6) 1 d D U P B 2
Cl2B Cl 0.5838(5) 0.5918(5) 0.4147(4) 0.1401(15) Uani 0.399(6) 1 d D U P B 2
C43B C 0.7318(7) 0.6492(6) 0.4059(8) 0.074(2) Uani 0.399(6) 1 d D U P B 2
H43C H 0.726772 0.703972 0.370374 0.089 Uiso 0.399(6) 1 calc R U P B 2
H43D H 0.767268 0.689058 0.453607 0.089 Uiso 0.399(6) 1 calc R U P B 2

loop_
_atom_site_aniso_label
_atom_site_aniso_U_11
_atom_site_aniso_U_22
_atom_site_aniso_U_33
_atom_site_aniso_U_23
_atom_site_aniso_U_13
_atom_site_aniso_U_12
Ni1 0.02557(10) 0.02328(10) 0.01735(9) 0.00168(7) -0.00056(7) 0.00443(7)
P1 0.02439(18) 0.02320(18) 0.01809(17) 0.00047(13) 0.00036(13) 0.00463(14)
Si1 0.0362(3) 0.0276(2) 0.0368(3) 0.00639(19) -0.0054(2) 0.00228(19)
N1 0.0240(6) 0.0223(6) 0.0184(6) 0.0013(4) 0.0027(4) 0.0019(5)
N2 0.0315(7) 0.0261(6) 0.0205(6) 0.0037(5) -0.0030(5) 0.0049(5)
C1 0.0304(7) 0.0233(7) 0.0182(6) 0.0017(5) 0.0000(5) 0.0054(6)
C2 0.0388(9) 0.0300(8) 0.0230(7) 0.0032(6) 0.0044(6) 0.0098(7)
C3 0.0556(12) 0.0428(10) 0.0276(9) -0.0055(7) 0.0068(8) 0.0160(9)
C4 0.0646(14) 0.0400(11) 0.0373(10) -0.0161(8) -0.0036(9) 0.0067(10)
C5 0.0459(11) 0.0317(9) 0.0413(10) -0.0060(8) -0.0052(8) -0.0013(8)
C6 0.0331(8) 0.0256(7) 0.0276(8) 0.0020(6) -0.0023(6) 0.0021(6)
C7 0.0404(10) 0.0389(10) 0.0340(9) 0.0053(7) 0.0158(7) 0.0082(8)
C8 0.0406(11) 0.0612(14) 0.0478(12) 0.0135(10) 0.0123(9) 0.0147(10)
C9 0.0526(13) 0.0795(18) 0.0656(16) 0.0399(14) 0.0296(12) 0.0195(12)
C10 0.0307(8) 0.0321(9) 0.0375(9) 0.0040(7) 0.0042(7) -0.0012(7)
C11 0.0495(11) 0.0395(10) 0.0426(11) 0.0104(8) 0.0150(9) 0.0047(8)
C12 0.0345(10) 0.0612(15) 0.0702(16) 0.0041(12) 0.0034(10) -0.0085(10)
C13 0.0229(7) 0.0230(7) 0.0214(7) 0.0026(5) 0.0038(5) 0.0011(5)
C14 0.0233(7) 0.0253(7) 0.0222(7) -0.0012(5) -0.0012(5) 0.0051(5)
C15 0.0277(7) 0.0287(8) 0.0220(7) 0.0035(6) 0.0022(6) 0.0072(6)
C16 0.0296(8) 0.0332(9) 0.0377(9) 0.0027(7) -0.0010(7) 0.0071(7)
C17 0.0319(9) 0.0439(11) 0.0489(11) 0.0053(9) -0.0023(8) 0.0127(8)
C18 0.0437(10) 0.0405(10) 0.0432(10) 0.0060(8) -0.0001(8) 0.0209(8)
C19 0.0492(11) 0.0274(8) 0.0373(9) 0.0041(7) 0.0010(8) 0.0117(7)
C20 0.0328(8) 0.0289(8) 0.0282(8) 0.0033(6) 0.0009(6) 0.0051(6)
C21 0.0287(7) 0.0263(7) 0.0222(7) 0.0013(6) 0.0023(6) 0.0045(6)
C22 0.0291(8) 0.0368(9) 0.0309(8) 0.0066(7) 0.0018(6) 0.0048(7)
C23 0.0299(9) 0.0459(11) 0.0465(11) 0.0080(9) 0.0063(8) 0.0017(8)
C24 0.0413(10) 0.0509(12) 0.0504(12) 0.0171(10) 0.0171(9) 0.0025(9)
C25 0.0487(12) 0.0612(14) 0.0413(11) 0.0258(10) 0.0120(9) 0.0100(10)
C26 0.0335(9) 0.0485(11) 0.0294(8) 0.0133(8) 0.0031(7) 0.0082(8)
C27 0.0290(7) 0.0243(7) 0.0210(7) -0.0003(5) -0.0023(6) 0.0056(6)
C28 0.0411(9) 0.0320(9) 0.0273(8) -0.0017(6) 0.0057(7) 0.0076(7)
C29 0.0605(13) 0.0362(10) 0.0336(10) -0.0077(8) 0.0047(9) 0.0119(9)
C30 0.0544(12) 0.0272(9) 0.0470(11) -0.0078(8) -0.0069(9) 0.0044(8)
C31 0.0409(10) 0.0279(9) 0.0488(11) 0.0021(8) -0.0013(8) -0.0019(7)
C32 0.0352(9) 0.0305(8) 0.0315(8) 0.0021(7) 0.0024(7) 0.0039(7)
C33 0.0332(8) 0.0291(8) 0.0272(8) 0.0016(6) -0.0020(6) 0.0087(6)
C34 0.0391(11) 0.0675(16) 0.0663(16) 0.0207(13) 0.0042(10) 0.0003(10)
C35 0.0513(12) 0.0536(13) 0.0402(11) 0.0162(9) -0.0069(9) 0.0087(10)
C36 0.0878(19) 0.0300(11) 0.0704(17) 0.0026(10) -0.0069(14) -0.0040(11)
C37 0.0376(9) 0.0311(8) 0.0239(7) 0.0053(6) 0.0017(6) 0.0042(7)
C38 0.0569(12) 0.0374(10) 0.0232(8) 0.0031(7) 0.0028(8) 0.0057(8)
C39 0.0568(12) 0.0480(11) 0.0270(9) 0.0022(8) -0.0131(8) 0.0000(9)
C40 0.0361(10) 0.0513(12) 0.0398(10) 0.0029(9) -0.0116(8) -0.0002(8)
C41 0.0320(8) 0.0385(9) 0.0298(8) 0.0039(7) -0.0017(7) 0.0040(7)
S1 0.0329(2) 0.0521(3) 0.0344(2) 0.0096(2) 0.00893(18) 0.00704(19)
O1 0.0514(10) 0.0630(11) 0.0932(15) 0.0037(10) 0.0404(10) -0.0010(8)
O2 0.0474(10) 0.0662(12) 0.1077(17) 0.0159(11) 0.0118(10) 0.0182(8)
O3 0.1221(19) 0.1121(19) 0.0394(10) 0.0217(11) -0.0143(11) -0.0155(15)
C42 0.0636(15) 0.0615(15) 0.0527(14) 0.0059(11) 0.0216(12) -0.0027(12)
F1A 0.090(2) 0.0566(19) 0.100(4) -0.006(2) 0.045(3) 0.0135(18)
F2A 0.141(4) 0.113(3) 0.0343(15) -0.0127(18) 0.022(2) -0.036(3)
F3A 0.0455(18) 0.068(2) 0.071(3) 0.0075(19) 0.0147(19) -0.0089(16)
F1B 0.090(3) 0.066(3) 0.084(4) -0.024(3) 0.050(3) -0.001(2)
F2B 0.116(5) 0.110(4) 0.046(3) -0.003(3) -0.001(3) -0.004(4)
F3B 0.054(3) 0.077(3) 0.083(4) 0.025(3) 0.014(3) -0.016(3)
Cl1A 0.157(2) 0.0722(10) 0.1187(17) -0.0170(11) 0.0399(17) 0.0182(14)
Cl2A 0.0836(11) 0.1098(12) 0.0880(14) -0.0036(11) -0.0124(9) -0.0053(9)
C43A 0.091(4) 0.062(2) 0.079(3) 0.008(2) 0.008(3) 0.008(2)
Cl1B 0.146(3) 0.0664(13) 0.0791(17) 0.0036(12) 0.0414(17) 0.0181(18)
Cl2B 0.130(2) 0.134(2) 0.144(3) -0.005(2) 0.004(2) -0.0191(19)
C43B 0.086(4) 0.060(3) 0.076(3) 0.012(3) 0.002(3) 0.006(3)

loop_
_atom_type_symbol
_atom_type_description
_atom_type_scat_dispersion_real
_atom_type_scat_dispersion_imag
_atom_type_scat_source
C C 0.0033 0.0016 'International Tables Vol C Tables 4.2.6.8 and 6.1.1.4'
H H 0.0000 0.0000 'International Tables Vol C Tables 4.2.6.8 and 6.1.1.4'
N N 0.0061 0.0033 'International Tables Vol C Tables 4.2.6.8 and 6.1.1.4'
O O 0.0106 0.0060 'International Tables Vol C Tables 4.2.6.8 and 6.1.1.4'
F F 0.0171 0.0103 'International Tables Vol C Tables 4.2.6.8 and 6.1.1.4'
Si Si 0.0817 0.0704 'International Tables Vol C Tables 4.2.6.8 and 6.1.1.4'
P P 0.1023 0.0942 'International Tables Vol C Tables 4.2.6.8 and 6.1.1.4'
S S 0.1246 0.1234 'International Tables Vol C Tables 4.2.6.8 and 6.1.1.4'
Cl Cl 0.1484 0.1585 'International Tables Vol C Tables 4.2.6.8 and 6.1.1.4'
Ni Ni 0.3393 1.1124 'International Tables Vol C Tables 4.2.6.8 and 6.1.1.4'

loop_
_geom_angle_atom_site_label_1
_geom_angle_atom_site_label_2
_geom_angle_atom_site_label_3
_geom_angle
C33 Ni1 N2 90.48(6)
C33 Ni1 N1 171.73(6)
N2 Ni1 N1 97.52(5)
C33 Ni1 P1 88.30(5)
N2 Ni1 P1 168.73(4)
N1 Ni1 P1 84.26(4)
C21 P1 C27 105.73(7)
C21 P1 C14 107.44(7)
C27 P1 C14 103.48(7)
C21 P1 Ni1 109.06(5)
C27 P1 Ni1 127.05(5)
C14 P1 Ni1 102.63(5)
C35 Si1 C33 109.47(9)
C35 Si1 C34 108.62(12)
C33 Si1 C34 114.26(10)
C35 Si1 C36 107.91(12)
C33 Si1 C36 107.86(11)
C34 Si1 C36 108.56(13)
C13 N1 C1 119.15(13)
C13 N1 Ni1 120.87(10)
C1 N1 Ni1 119.98(10)
C37 N2 C41 117.62(15)
C37 N2 Ni1 121.86(12)
C41 N2 Ni1 120.52(12)
C2 C1 C6 122.70(15)
C2 C1 N1 120.92(14)
C6 C1 N1 116.35(14)
C3 C2 C1 116.84(17)
C3 C2 C7 119.24(16)
C1 C2 C7 123.91(15)
C4 C3 C2 121.39(18)
C4 C3 H3 119.3
C2 C3 H3 119.3
C3 C4 C5 120.78(18)
C3 C4 H4 119.6
C5 C4 H4 119.6
C4 C5 C6 120.69(19)
C4 C5 H5 119.7
C6 C5 H5 119.7
C5 C6 C1 117.54(16)
C5 C6 C10 121.30(16)
C1 C6 C10 121.15(15)
C8 C7 C2 112.30(17)
C8 C7 C9 107.77(16)
C2 C7 C9 112.04(18)
C8 C7 H7 108.2
C2 C7 H7 108.2
C9 C7 H7 108.2
C7 C8 H8A 109.5
C7 C8 H8B 109.5
H8A C8 H8B 109.5
C7 C8 H8C 109.5
H8A C8 H8C 109.5
H8B C8 H8C 109.5
C7 C9 H9A 109.5
C7 C9 H9B 109.5
H9A C9 H9B 109.5
C7 C9 H9C 109.5
H9A C9 H9C 109.5
H9B C9 H9C 109.5
C12 C10 C11 109.20(17)
C12 C10 C6 113.06(17)
C11 C10 C6 112.85(15)
C12 C10 H10 107.1
C11 C10 H10 107.1
C6 C10 H10 107.1
C10 C11 H11A 109.5
C10 C11 H11B 109.5
H11A C11 H11B 109.5
C10 C11 H11C 109.5
H11A C11 H11C 109.5
H11B C11 H11C 109.5
C10 C12 H12A 109.5
C10 C12 H12B 109.5
H12A C12 H12B 109.5
C10 C12 H12C 109.5
H12A C12 H12C 109.5
H12B C12 H12C 109.5
N1 C13 C15 127.15(14)
N1 C13 C14 117.47(13)
C15 C13 C14 115.37(13)
C13 C14 P1 108.11(10)
C13 C14 H14A 110.1
P1 C14 H14A 110.1
C13 C14 H14B 110.1
P1 C14 H14B 110.1
H14A C14 H14B 108.4
C16 C15 C20 118.86(15)
C16 C15 C13 117.34(15)
C20 C15 C13 123.79(14)
C17 C16 C15 120.22(17)
C17 C16 H16 119.9
C15 C16 H16 119.9
C18 C17 C16 120.30(18)
C18 C17 H17 119.9
C16 C17 H17 119.9
C19 C18 C17 119.86(17)
C19 C18 H18 120.1
C17 C18 H18 120.1
C18 C19 C20 120.46(18)
C18 C19 H19 119.8
C20 C19 H19 119.8
C19 C20 C15 120.29(16)
C19 C20 H20 119.9
C15 C20 H20 119.9
C26 C21 C22 118.99(15)
C26 C21 P1 123.04(13)
C22 C21 P1 117.96(12)
C23 C22 C21 120.15(17)
C23 C22 H22 119.9
C21 C22 H22 119.9
C24 C23 C22 120.36(18)
C24 C23 H23 119.8
C22 C23 H23 119.8
C25 C24 C23 120.16(18)
C25 C24 H24 119.9
C23 C24 H24 119.9
C24 C25 C26 120.26(19)
C24 C25 H25 119.9
C26 C25 H25 119.9
C21 C26 C25 120.07(18)
C21 C26 H26 120.0
C25 C26 H26 120.0
C32 C27 C28 119.29(15)
C32 C27 P1 118.17(12)
C28 C27 P1 122.52(13)
C29 C28 C27 119.99(17)
C29 C28 H28 120.0
C27 C28 H28 120.0
C30 C29 C28 120.77(18)
C30 C29 H29 119.6
C28 C29 H29 119.6
C29 C30 C31 119.55(18)
C29 C30 H30 120.2
C31 C30 H30 120.2
C30 C31 C32 120.33(18)
C30 C31 H31 119.8
C32 C31 H31 119.8
C31 C32 C27 120.03(17)
C31 C32 H32 120.0
C27 C32 H32 120.0
Si1 C33 Ni1 112.32(9)
Si1 C33 H33A 109.1
Ni1 C33 H33A 109.1
Si1 C33 H33B 109.1
Ni1 C33 H33B 109.1
H33A C33 H33B 107.9
Si1 C34 H34A 109.5
Si1 C34 H34B 109.5
H34A C34 H34B 109.5
Si1 C34 H34C 109.5
H34A C34 H34C 109.5
H34B C34 H34C 109.5
Si1 C35 H35A 109.5
Si1 C35 H35B 109.5
H35A C35 H35B 109.5
Si1 C35 H35C 109.5
H35A C35 H35C 109.5
H35B C35 H35C 109.5
Si1 C36 H36A 109.5
Si1 C36 H36B 109.5
H36A C36 H36B 109.5
Si1 C36 H36C 109.5
H36A C36 H36C 109.5
H36B C36 H36C 109.5
N2 C37 C38 122.92(17)
N2 C37 H37 118.5
C38 C37 H37 118.5
C39 C38 C37 118.81(18)
C39 C38 H38 120.6
C37 C38 H38 120.6
C40 C39 C38 118.85(18)
C40 C39 H39 120.6
C38 C39 H39 120.6
C39 C40 C41 119.66(19)
C39 C40 H40 120.2
C41 C40 H40 120.2
N2 C41 C40 122.12(18)
N2 C41 H41 118.9
C40 C41 H41 118.9
O2 S1 O1 115.70(12)
O2 S1 O3 114.22(15)
O1 S1 O3 114.21(15)
O2 S1 C42 104.56(12)
O1 S1 C42 103.95(11)
O3 S1 C42 102.00(13)
F3A C42 F2A 108.4(3)
F1B C42 F3B 108.6(4)
F1B C42 F2B 107.9(3)
F3B C42 F2B 106.2(4)
F3A C42 F1A 106.3(3)
F2A C42 F1A 106.3(3)
F1B C42 S1 119.4(5)
F3A C42 S1 115.2(4)
F2A C42 S1 113.0(3)
F3B C42 S1 107.7(6)
F2B C42 S1 106.4(4)
F1A C42 S1 107.1(4)
Cl2A C43A Cl1A 112.2(3)
Cl2A C43A H43A 109.2
Cl1A C43A H43A 109.2
Cl2A C43A H43B 109.2
Cl1A C43A H43B 109.2
H43A C43A H43B 107.9
Cl1B C43B Cl2B 113.3(4)
Cl1B C43B H43C 108.9
Cl2B C43B H43C 108.9
Cl1B C43B H43D 108.9
Cl2B C43B H43D 108.9
H43C C43B H43D 107.7

loop_
_geom_bond_atom_site_label_1
_geom_bond_atom_site_label_2
_geom_bond_distance
Ni1 C33 1.9512(17)
Ni1 N2 1.9572(13)
Ni1 N1 2.0329(13)
Ni1 P1 2.0943(4)
P1 C21 1.8143(16)
P1 C27 1.8154(16)
P1 C14 1.8259(15)
Si1 C35 1.869(2)
Si1 C33 1.8699(18)
Si1 C34 1.873(2)
Si1 C36 1.868(2)
N1 C13 1.298(2)
N1 C1 1.4489(19)
N2 C37 1.341(2)
N2 C41 1.347(2)
C1 C2 1.404(2)
C1 C6 1.409(2)
C2 C3 1.397(2)
C2 C7 1.523(3)
C3 C4 1.379(3)
C3 H3 0.9500
C4 C5 1.380(3)
C4 H4 0.9500
C5 C6 1.394(2)
C5 H5 0.9500
C6 C10 1.527(2)
C7 C8 1.523(3)
C7 C9 1.538(3)
C7 H7 1.0000
C8 H8A 0.9800
C8 H8B 0.9800
C8 H8C 0.9800
C9 H9A 0.9800
C9 H9B 0.9800
C9 H9C 0.9800
C10 C12 1.534(3)
C10 C11 1.529(3)
C10 H10 1.0000
C11 H11A 0.9800
C11 H11B 0.9800
C11 H11C 0.9800
C12 H12A 0.9800
C12 H12B 0.9800
C12 H12C 0.9800
C13 C15 1.490(2)
C13 C14 1.510(2)
C14 H14A 0.9900
C14 H14B 0.9900
C15 C16 1.396(2)
C15 C20 1.397(2)
C16 C17 1.391(3)
C16 H16 0.9500
C17 C18 1.383(3)
C17 H17 0.9500
C18 C19 1.379(3)
C18 H18 0.9500
C19 C20 1.388(2)
C19 H19 0.9500
C20 H20 0.9500
C21 C26 1.391(2)
C21 C22 1.397(2)
C22 C23 1.387(2)
C22 H22 0.9500
C23 C24 1.372(3)
C23 H23 0.9500
C24 C25 1.378(3)
C24 H24 0.9500
C25 C26 1.391(3)
C25 H25 0.9500
C26 H26 0.9500
C27 C32 1.395(2)
C27 C28 1.396(2)
C28 C29 1.387(3)
C28 H28 0.9500
C29 C30 1.377(3)
C29 H29 0.9500
C30 C31 1.391(3)
C30 H30 0.9500
C31 C32 1.389(3)
C31 H31 0.9500
C32 H32 0.9500
C33 H33A 0.9900
C33 H33B 0.9900
C34 H34A 0.9800
C34 H34B 0.9800
C34 H34C 0.9800
C35 H35A 0.9800
C35 H35B 0.9800
C35 H35C 0.9800
C36 H36A 0.9800
C36 H36B 0.9800
C36 H36C 0.9800
C37 C38 1.383(2)
C37 H37 0.9500
C38 C39 1.377(3)
C38 H38 0.9500
C39 C40 1.369(3)
C39 H39 0.9500
C40 C41 1.384(3)
C40 H40 0.9500
C41 H41 0.9500
S1 O2 1.4170(19)
S1 O1 1.4218(15)
S1 O3 1.425(2)
S1 C42 1.807(3)
C42 F1B 1.309(4)
C42 F3A 1.328(4)
C42 F2A 1.326(4)
C42 F3B 1.334(4)
C42 F2B 1.350(4)
C42 F1A 1.352(4)
Cl1A C43A 1.716(4)
Cl2A C43A 1.719(4)
C43A H43A 0.9900
C43A H43B 0.9900
Cl1B C43B 1.708(5)
Cl2B C43B 1.726(5)
C43B H43C 0.9900
C43B H43D 0.9900

loop_
_geom_torsion_atom_site_label_1
_geom_torsion_atom_site_label_2
_geom_torsion_atom_site_label_3
_geom_torsion_atom_site_label_4
_geom_torsion
C13 N1 C1 C2 72.63(19)
Ni1 N1 C1 C2 -106.72(15)
C13 N1 C1 C6 -109.33(16)
Ni1 N1 C1 C6 71.32(16)
C6 C1 C2 C3 2.4(2)
N1 C1 C2 C3 -179.72(15)
C6 C1 C2 C7 -178.47(16)
N1 C1 C2 C7 -0.6(2)
C1 C2 C3 C4 -0.4(3)
C7 C2 C3 C4 -179.56(19)
C2 C3 C4 C5 -1.3(3)
C3 C4 C5 C6 0.9(3)
C4 C5 C6 C1 1.0(3)
C4 C5 C6 C10 -179.98(19)
C2 C1 C6 C5 -2.7(2)
N1 C1 C6 C5 179.30(15)
C2 C1 C6 C10 178.28(16)
N1 C1 C6 C10 0.3(2)
C3 C2 C7 C8 59.1(2)
C1 C2 C7 C8 -120.02(19)
C3 C2 C7 C9 -62.3(2)
C1 C2 C7 C9 118.5(2)
C5 C6 C10 C12 26.3(3)
C1 C6 C10 C12 -154.71(18)
C5 C6 C10 C11 -98.2(2)
C1 C6 C10 C11 80.7(2)
C1 N1 C13 C15 -2.7(2)
Ni1 N1 C13 C15 176.61(11)
C1 N1 C13 C14 178.54(13)
Ni1 N1 C13 C14 -2.11(18)
N1 C13 C14 P1 -16.53(17)
C15 C13 C14 P1 164.59(11)
C21 P1 C14 C13 -89.35(11)
C27 P1 C14 C13 159.09(10)
Ni1 P1 C14 C13 25.56(11)
N1 C13 C15 C16 -138.18(17)
C14 C13 C15 C16 40.6(2)
N1 C13 C15 C20 42.9(2)
C14 C13 C15 C20 -138.40(16)
C20 C15 C16 C17 -0.9(3)
C13 C15 C16 C17 -179.92(16)
C15 C16 C17 C18 0.9(3)
C16 C17 C18 C19 0.0(3)
C17 C18 C19 C20 -1.0(3)
C18 C19 C20 C15 1.0(3)
C16 C15 C20 C19 -0.1(3)
C13 C15 C20 C19 178.90(15)
C27 P1 C21 C26 77.62(16)
C14 P1 C21 C26 -32.39(17)
Ni1 P1 C21 C26 -142.94(14)
C27 P1 C21 C22 -102.13(14)
C14 P1 C21 C22 147.85(13)
Ni1 P1 C21 C22 37.30(14)
C26 C21 C22 C23 0.1(3)
P1 C21 C22 C23 179.90(15)
C21 C22 C23 C24 -0.1(3)
C22 C23 C24 C25 0.1(3)
C23 C24 C25 C26 -0.1(4)
C22 C21 C26 C25 -0.1(3)
P1 C21 C26 C25 -179.86(16)
C24 C25 C26 C21 0.1(3)
C21 P1 C27 C32 -172.78(13)
C14 P1 C27 C32 -59.96(14)
Ni1 P1 C27 C32 57.60(15)
C21 P1 C27 C28 5.98(16)
C14 P1 C27 C28 118.79(15)
Ni1 P1 C27 C28 -123.64(13)
C32 C27 C28 C29 1.1(3)
P1 C27 C28 C29 -177.65(15)
C27 C28 C29 C30 0.5(3)
C28 C29 C30 C31 -1.9(3)
C29 C30 C31 C32 1.6(3)
C30 C31 C32 C27 0.0(3)
C28 C27 C32 C31 -1.4(3)
P1 C27 C32 C31 177.43(14)
C35 Si1 C33 Ni1 -100.36(11)
C34 Si1 C33 Ni1 21.69(14)
C36 Si1 C33 Ni1 142.47(12)
C41 N2 C37 C38 -0.6(3)
Ni1 N2 C37 C38 179.62(13)
N2 C37 C38 C39 0.5(3)
C37 C38 C39 C40 0.4(3)
C38 C39 C40 C41 -1.1(3)
C37 N2 C41 C40 -0.1(3)
Ni1 N2 C41 C40 179.67(15)
C39 C40 C41 N2 0.9(3)
O2 S1 C42 F1B 159.4(6)
O1 S1 C42 F1B 37.7(7)
O3 S1 C42 F1B -81.3(7)
O2 S1 C42 F3A -61.4(4)
O1 S1 C42 F3A 176.8(4)
O3 S1 C42 F3A 57.8(4)
O2 S1 C42 F2A 63.9(6)
O1 S1 C42 F2A -57.9(6)
O3 S1 C42 F2A -176.9(6)
O2 S1 C42 F3B -76.3(6)
O1 S1 C42 F3B 161.9(6)
O3 S1 C42 F3B 42.9(6)
O2 S1 C42 F2B 37.2(7)
O1 S1 C42 F2B -84.6(7)
O3 S1 C42 F2B 156.4(7)
O2 S1 C42 F1A -179.5(5)
O1 S1 C42 F1A 58.8(5)
O3 S1 C42 F1A -60.2(5)
